data_7018541
loop_
_publ_author_name
'Sabat\'e, Carles Mir\'o'
'Jeanneau, Erwann'
'Delalu, Henri'

_publ_section_title
;
 Metal salts of the 4,5-dicyano-2H-1,2,3-triazole anion ([C(4)N(5)](-)).
;
_journal_issue 13
_journal_name_full 'Dalton transactions (Cambridge, England : 2003)'
_journal_page_first 3817
_journal_page_last 3825
_journal_paper_doi 10.1039/c2dt12100j
_journal_volume 41
_journal_year 2012
_chemical_formula_moiety 'C16 H20 N16 O16 Sr2'
_chemical_formula_sum 'C16 H20 N16 O16 Sr2'
_chemical_formula_weight 867.72
_space_group_IT_number 14
_symmetry_cell_setting monoclinic
_symmetry_space_group_name_Hall '-P 2yn'
_symmetry_space_group_name_H-M 'P 1 21/n 1'
_atom_sites_solution_hydrogens difmap
_atom_sites_solution_primary direct
_cell_angle_alpha 90
_cell_angle_beta 92.982(6)
_cell_angle_gamma 90
_cell_formula_units_Z 2
_cell_length_a 6.9498(5)
_cell_length_b 17.7690(10)
_cell_length_c 13.8575(9)
_cell_measurement_reflns_used 12970
_cell_measurement_temperature 100
_cell_measurement_theta_max 29.4767
_cell_measurement_theta_min 3.4062
_cell_volume 1708.96(19)
_computing_cell_refinement
;
CrysAlisPro, Agilent Technologies,
Version 1.171.35.11 (release 16-05-2011 CrysAlis171 .NET)
(compiled May 16 2011,17:55:39)
;
_computing_data_collection
;
CrysAlisPro, Agilent Technologies,
Version 1.171.35.11 (release 16-05-2011 CrysAlis171 .NET)
(compiled May 16 2011,17:55:39)
;
_computing_data_reduction
;
CrysAlisPro, Agilent Technologies,
Version 1.171.35.11 (release 16-05-2011 CrysAlis171 .NET)
(compiled May 16 2011,17:55:39)
;
_computing_molecular_graphics 'CAMERON (Watkin et al., 1996)'
_computing_publication_material 'CRYSTALS (Betteridge et al., 2003)'
_computing_structure_refinement 'CRYSTALS (Betteridge et al., 2003)'
_computing_structure_solution 'SIR97 (Altomare et al., 1999)'
_diffrn_ambient_temperature 100
_diffrn_detector_area_resol_mean 10.4685
_diffrn_measured_fraction_theta_full 0.995
_diffrn_measured_fraction_theta_max 0.943
_diffrn_measurement_device_type 'Xcalibur, Atlas, Gemini ultra'
_diffrn_measurement_method \w
_diffrn_radiation_monochromator graphite
_diffrn_radiation_source 'Enhance (Mo) X-ray Source'
_diffrn_radiation_type 'Mo K\a'
_diffrn_radiation_wavelength 0.7107
_diffrn_reflns_av_R_equivalents 0.000
_diffrn_reflns_limit_h_max 9
_diffrn_reflns_limit_h_min -9
_diffrn_reflns_limit_k_max 24
_diffrn_reflns_limit_k_min 0
_diffrn_reflns_limit_l_max 19
_diffrn_reflns_limit_l_min 0
_diffrn_reflns_number 39094
_diffrn_reflns_theta_full 25.109
_diffrn_reflns_theta_max 29.540
_diffrn_reflns_theta_min 3.413
_diffrn_standards_number 0
_exptl_absorpt_coefficient_mu 3.210
_exptl_absorpt_correction_T_max 0.729
_exptl_absorpt_correction_T_min 0.382
_exptl_absorpt_correction_type analytical
_exptl_absorpt_process_details
;
CrysAlisPro, Agilent Technologies,
Version 1.171.35.11 (release 16-05-2011 CrysAlis171 .NET)
(compiled May 16 2011,17:55:39)
Analytical numeric absorption correction using a multifaceted crystal
model based on expressions derived by R.C. Clark & J.S. Reid.
(Clark, R. C. & Reid, J. S. (1995). Acta Cryst. A51, 887-897)
;
_exptl_crystal_colour colorless
_exptl_crystal_density_diffrn 1.686
_exptl_crystal_density_method 'not measured'
_exptl_crystal_description needle
_exptl_crystal_F_000 864
_exptl_crystal_size_max 0.458
_exptl_crystal_size_mid 0.182
_exptl_crystal_size_min 0.123
_platon_squeeze_details
;
;
_refine_diff_density_max 1.19
_refine_diff_density_min -1.48
_refine_ls_extinction_method None
_refine_ls_goodness_of_fit_ref 0.9544
_refine_ls_hydrogen_treatment constr
_refine_ls_matrix_type full
_refine_ls_number_parameters 226
_refine_ls_number_reflns 4505
_refine_ls_number_restraints 0
_refine_ls_R_factor_all 0.0707
_refine_ls_R_factor_gt 0.0572
_refine_ls_shift/su_max 0.0008989
_refine_ls_shift/su_mean 0.0000332
_refine_ls_structure_factor_coef Fsqd
_refine_ls_weighting_details
;
Method, part 1, Chebychev polynomial, (Watkin, 1994, Prince, 1982)
[weight] = 1.0/[A~0~*T~0~(x)+A~1~*T~1~(x) ... +A~n-1~]*T~n-1~(x)]
where A~i~ are the Chebychev coefficients listed below and x= Fcalc/Fmax
Method = Robust Weighting (Prince, 1982)
W = [weight] * [1-(deltaF/6*sigmaF)^2^]^2^
A~i~ are:
0.219E+05 0.363E+05 0.225E+05 0.999E+04 0.251E+04
;
_refine_ls_weighting_scheme calc
_refine_ls_wR_factor_all 0.1362
_refine_ls_wR_factor_gt 0.1212
_refine_ls_wR_factor_ref 0.1362
_reflns_limit_h_max 9
_reflns_limit_h_min -9
_reflns_limit_k_max 24
_reflns_limit_k_min 0
_reflns_limit_l_max 19
_reflns_limit_l_min 0
_reflns_number_gt 3838
_reflns_number_total 4505
_reflns_threshold_expression I>2.0\s(I)
_oxford_diffrn_Wilson_B_factor 0.00
_oxford_diffrn_Wilson_scale 0.00
_oxford_refine_ls_r_factor_ref 0.0707
_oxford_refine_ls_scale 12.2(5)
_oxford_reflns_number_all 4505
_oxford_reflns_threshold_expression_ref I>-10.0\s(I)
_cod_data_source_file c2dt12100j.txt
_cod_data_source_block 8b
_cod_depositor_comments
;
The following automatic conversions were performed:

'_symmetry_cell_setting' value 'Monoclinic' changed to 'monoclinic'
according to /home/saulius/struct/CIF-dictionaries/cif_core.dic
dictionary named 'cif_core.dic' version 2.4.1 from
2010-06-29.

'_atom_sites_solution_primary' value 'Direct' changed to
'direct' according to
/home/saulius/struct/CIF-dictionaries/cif_core.dic dictionary named
'cif_core.dic' version 2.4.1 from 2010-06-29.

Automatic conversion script
Id: cif_fix_values 1715 2011-07-08 13:25:40Z adriana 
;
_cod_original_sg_symbol_H-M 'P 1 21/n 1 '
_cod_database_code 7018541

loop_
_symmetry_equiv_pos_as_xyz
x,y,z
-x,-y,-z
-x+1/2,y+1/2,-z+1/2
x+1/2,-y+1/2,z+1/2

loop_
_atom_site_label
_atom_site_type_symbol
_atom_site_fract_x
_atom_site_fract_y
_atom_site_fract_z
_atom_site_U_iso_or_equiv
_atom_site_occupancy
_atom_site_adp_type
_atom_site_refinement_flags_posn
N1 N 0.4789(6) 0.5896(2) 0.3393(3) 0.0264 1.0000 Uani .
C2 C 0.4995(6) 0.6531(3) 0.3502(3) 0.0217 1.0000 Uani .
C3 C 0.5311(6) 0.7314(2) 0.3659(3) 0.0184 1.0000 Uani .
N4 N 0.4904(5) 0.7832(2) 0.2965(3) 0.0208 1.0000 Uani .
N5 N 0.5376(5) 0.8496(2) 0.3363(3) 0.0219 1.0000 Uani .
N6 N 0.6091(5) 0.8416(2) 0.4278(3) 0.0212 1.0000 Uani .
C7 C 0.6079(6) 0.7678(3) 0.4477(3) 0.0189 1.0000 Uani .
C8 C 0.6830(6) 0.7323(3) 0.5384(3) 0.0217 1.0000 Uani .
O9 O 0.7848(6) 0.7754(3) 0.6014(3) 0.0405 1.0000 Uani .
O10 O 0.6521(5) 0.6646(2) 0.5509(2) 0.0256 1.0000 Uani .
N11 N 0.2782(6) 0.8095(2) 0.6065(3) 0.0277 1.0000 Uani .
C12 C 0.3573(6) 0.8200(3) 0.6802(3) 0.0216 1.0000 Uani .
C13 C 0.4458(6) 0.8339(2) 0.7735(3) 0.0188 1.0000 Uani .
N14 N 0.4554(5) 0.9033(2) 0.8106(3) 0.0206 1.0000 Uani .
N15 N 0.5288(6) 0.8965(2) 0.9013(3) 0.0210 1.0000 Uani .
N16 N 0.5687(5) 0.8244(2) 0.9221(2) 0.0177 1.0000 Uani .
C17 C 0.5183(5) 0.7840(2) 0.8429(3) 0.0160 1.0000 Uani .
C18 C 0.5328(6) 0.7010(2) 0.8354(3) 0.0172 1.0000 Uani .
O19 O 0.5990(5) 0.6642(2) 0.9135(3) 0.0327 1.0000 Uani .
O20 O 0.4823(5) 0.67078(18) 0.7576(2) 0.0227 1.0000 Uani .
O21 O 0.1797(5) 0.63608(19) 0.6122(2) 0.0253 1.0000 Uani .
O22 O 0.7244(4) 0.50496(17) 0.5056(2) 0.0196 1.0000 Uani .
O23 O 0.2752(5) 0.51884(19) 0.7727(3) 0.0283 1.0000 Uani .
O24 O 0.7822(5) 0.5379(2) 0.7541(3) 0.0336 1.0000 Uani .
Sr1 Sr 0.49386(6) 0.56258(2) 0.63873(3) 0.0179 1.0000 Uani .
H232 H 0.3283 0.5284 0.8247 0.0428 1.0000 Uiso R
H231 H 0.1978 0.4873 0.7496 0.0430 1.0000 Uiso R
H212 H 0.1453 0.6591 0.5618 0.0390 1.0000 Uiso R
H211 H 0.1674 0.6644 0.6593 0.0393 1.0000 Uiso R
H222 H 0.7959 0.4748 0.5348 0.0291 1.0000 Uiso R
H91 H 0.8356 0.7567 0.6534 0.0599 1.0000 Uiso R
H221 H 0.7822 0.5430 0.4915 0.0293 1.0000 Uiso R
H242 H 0.8534 0.5731 0.7707 0.0512 1.0000 Uiso R
H241 H 0.7808 0.5001 0.7878 0.0514 1.0000 Uiso R
H191 H 0.6074 0.6163 0.9112 0.0481 1.0000 Uiso R

loop_
_atom_site_aniso_label
_atom_site_aniso_U_11
_atom_site_aniso_U_22
_atom_site_aniso_U_33
_atom_site_aniso_U_23
_atom_site_aniso_U_13
_atom_site_aniso_U_12
N1 0.0229(18) 0.027(2) 0.029(2) -0.0032(16) 0.0024(15) 0.0009(15)
C2 0.0135(17) 0.031(2) 0.021(2) 0.0001(17) 0.0007(15) 0.0033(16)
C3 0.0126(17) 0.024(2) 0.0185(19) 0.0015(16) 0.0014(14) 0.0025(15)
N4 0.0183(16) 0.0265(19) 0.0174(17) 0.0004(14) 0.0000(13) 0.0005(14)
N5 0.0198(17) 0.0251(18) 0.0208(18) 0.0012(14) 0.0004(14) -0.0033(14)
N6 0.0165(16) 0.0290(19) 0.0178(17) 0.0035(14) -0.0009(13) -0.0050(14)
C7 0.0129(17) 0.025(2) 0.0184(19) 0.0018(16) 0.0008(14) -0.0034(15)
C8 0.0144(18) 0.032(2) 0.0190(19) 0.0026(17) 0.0025(15) 0.0009(16)
O9 0.033(2) 0.054(3) 0.034(2) 0.0010(18) -0.0049(16) 0.0013(18)
O10 0.0233(15) 0.0314(17) 0.0221(15) 0.0022(13) 0.0009(12) 0.0038(13)
N11 0.0259(19) 0.033(2) 0.024(2) 0.0008(16) -0.0067(15) 0.0009(17)
C12 0.0174(18) 0.027(2) 0.020(2) 0.0003(17) 0.0001(15) 0.0018(16)
C13 0.0140(17) 0.023(2) 0.0193(19) 0.0007(16) -0.0023(14) -0.0007(15)
N14 0.0211(17) 0.0236(18) 0.0170(17) -0.0004(14) -0.0008(13) 0.0037(14)
N15 0.0252(18) 0.0197(17) 0.0179(17) -0.0023(14) 0.0005(14) -0.0020(14)
N16 0.0165(15) 0.0216(17) 0.0147(16) -0.0018(13) -0.0007(12) -0.0004(13)
C17 0.0125(16) 0.0225(19) 0.0130(17) 0.0012(15) 0.0007(13) -0.0011(14)
C18 0.0138(17) 0.0207(19) 0.0170(18) -0.0017(15) -0.0005(14) -0.0009(14)
O19 0.0344(19) 0.0323(19) 0.0309(19) 0.0023(15) -0.0023(15) 0.0028(16)
O20 0.0270(16) 0.0213(15) 0.0193(15) -0.0022(12) -0.0038(12) -0.0014(12)
O21 0.0278(16) 0.0286(17) 0.0186(15) -0.0035(13) -0.0065(12) 0.0080(13)
O22 0.0202(14) 0.0175(14) 0.0210(14) -0.0015(11) 0.0001(11) 0.0011(11)
O23 0.0263(16) 0.0253(17) 0.0335(19) -0.0040(14) 0.0041(14) -0.0050(13)
O24 0.0272(18) 0.0252(17) 0.047(2) -0.0016(16) -0.0141(16) -0.0007(14)
Sr1 0.01636(19) 0.0194(2) 0.0176(2) -0.00377(14) -0.00095(14) 0.00080(14)

loop_
_atom_type_symbol
_atom_type_scat_dispersion_real
_atom_type_scat_dispersion_imag
_atom_type_scat_Cromer_Mann_a1
_atom_type_scat_Cromer_Mann_b1
_atom_type_scat_Cromer_Mann_a2
_atom_type_scat_Cromer_Mann_b2
_atom_type_scat_Cromer_Mann_a3
_atom_type_scat_Cromer_Mann_b3
_atom_type_scat_Cromer_Mann_a4
_atom_type_scat_Cromer_Mann_b4
_atom_type_scat_Cromer_Mann_c
_atom_type_scat_source
C 0.0033 0.0016 2.3100 20.8439 1.0200 10.2075 1.5886 0.5687 0.8650 51.6512 0.2156 'International Tables Vol C 4.2.6.8 and 6.1.1.4'
H 0.0000 0.0000 0.4930 10.5109 0.3229 26.1257 0.1402 3.1424 0.0408 57.7998 0.0030 'International Tables Vol C 4.2.6.8 and 6.1.1.4'
N 0.0061 0.0033 12.2126 0.0057 3.1322 9.8933 2.0125 28.9975 1.1663 0.5826 -11.5290 'International Tables Vol C 4.2.6.8 and 6.1.1.4'
O 0.0106 0.0060 3.0485 13.2771 2.2868 5.7011 1.5463 0.3239 0.8670 32.9089 0.2508 'International Tables Vol C 4.2.6.8 and 6.1.1.4'
Cs -0.3680 2.1192 20.3892 3.5690 19.1062 0.3107 10.6620 24.3879 1.4953 213.9040 3.3352 'International Tables Vol C 4.2.6.8 and 6.1.1.4'
Sr -1.5307 3.2498 17.5663 1.5564 9.8184 14.0988 5.4220 0.1664 2.6694 132.3760 2.5064 'International Tables Vol C 4.2.6.8 and 6.1.1.4'

loop_
_geom_angle_atom_site_label_1
_geom_angle_atom_site_label_2
_geom_angle_atom_site_label_3
_geom_angle
_geom_angle_publ_flag
N1 C2 C3 177.9(5) yes
C2 C3 N4 122.2(4) yes
C2 C3 C7 129.0(4) yes
N4 C3 C7 108.8(4) yes
C3 N4 N5 105.7(3) yes
N4 N5 N6 111.5(4) yes
N5 N6 C7 106.9(4) yes
C3 C7 N6 107.1(4) yes
C3 C7 C8 126.9(4) yes
N6 C7 C8 126.0(4) yes
C7 C8 O9 117.6(4) yes
C7 C8 O10 118.6(4) yes
O9 C8 O10 123.8(4) yes
C8 O9 H91 120.8 no
C8 O10 Sr1 150.2(3) yes
N11 C12 C13 177.0(5) yes
C12 C13 N14 121.3(4) yes
C12 C13 C17 130.1(4) yes
N14 C13 C17 108.4(4) yes
C13 N14 N15 106.6(4) yes
N14 N15 N16 110.7(3) yes
N15 N16 C17 107.0(3) yes
C13 C17 N16 107.2(4) yes
C13 C17 C18 127.8(4) yes
N16 C17 C18 124.9(4) yes
C17 C18 O19 117.2(4) yes
C17 C18 O20 118.4(4) yes
O19 C18 O20 124.5(4) yes
C18 O19 H191 119.0 no
C18 O20 Sr1 151.3(3) yes
H212 O21 H211 108.9 no
H212 O21 Sr1 125.3 no
H211 O21 Sr1 108.5 no
H222 O22 H221 111.4 no
H222 O22 Sr1 106.0 no
H221 O22 Sr1 99.6 no
H232 O23 H231 137.8 no
H232 O23 Sr1 108.6 no
H231 O23 Sr1 108.7 no
H242 O24 H241 119.3 no
H242 O24 Sr1 119.2 no
H241 O24 Sr1 118.0 no
O24 Sr1 O21 145.15(11) yes
O24 Sr1 O23 88.27(12) yes
O21 Sr1 O23 74.12(11) yes
O24 Sr1 O20 76.85(11) yes
O21 Sr1 O20 69.52(10) yes
O23 Sr1 O20 73.80(11) yes
O24 Sr1 O10 94.61(12) yes
O21 Sr1 O10 87.31(11) yes
O23 Sr1 O10 150.32(11) yes
O20 Sr1 O10 78.12(11) yes
O24 Sr1 O22 83.56(11) yes
O21 Sr1 O22 128.85(10) yes
O23 Sr1 O22 140.20(10) yes
O20 Sr1 O22 140.31(10) yes
O10 Sr1 O22 69.37(10) yes

loop_
_geom_bond_atom_site_label_1
_geom_bond_atom_site_label_2
_geom_bond_distance
_geom_bond_publ_flag
N1 C2 1.148(6) yes
C2 C3 1.422(6) yes
C3 N4 1.350(5) yes
C3 C7 1.388(6) yes
N4 N5 1.336(5) yes
N5 N6 1.346(5) yes
N6 C7 1.341(6) yes
C7 C8 1.477(6) yes
C8 O9 1.336(6) yes
C8 O10 1.235(6) yes
O9 H91 0.854 no
O10 Sr1 2.473(3) yes
N11 C12 1.150(6) yes
C12 C13 1.424(6) yes
C13 N14 1.337(6) yes
C13 C17 1.383(6) yes
N14 N15 1.338(5) yes
N15 N16 1.338(5) yes
N16 C17 1.343(5) yes
C17 C18 1.482(6) yes
C18 O19 1.326(5) yes
C18 O20 1.239(5) yes
O19 H191 0.854 no
O20 Sr1 2.536(3) yes
O21 H212 0.833 no
O21 H211 0.831 no
O21 Sr1 2.554(3) yes
O22 H222 0.822 no
O22 H221 0.816 no
O22 Sr1 2.706(3) yes
O23 H232 0.810 no
O23 H231 0.829 no
O23 Sr1 2.579(3) yes
O24 H242 0.823 no
O24 H241 0.818 no
O24 Sr1 2.536(3) yes

loop_
_geom_hbond_atom_site_label_D
_geom_hbond_atom_site_label_H
_geom_hbond_atom_site_label_A
_geom_hbond_site_symmetry_A
_geom_hbond_angle_DHA
_geom_hbond_distance_DH
_geom_hbond_distance_HA
_geom_hbond_distance_DA
_geom_hbond_publ_flag
O23 H231 N14 3_546 171.90(15) 0.829 1.991 2.814(6) yes
O21 H212 N15 4_464 127.61(11) 0.833 2.528 3.107(6) yes
O21 H212 N16 4_464 158.75(14) 0.833 2.002 2.796(6) yes
O21 H211 N4 4_465 153.81(12) 0.831 2.498 3.265(6) yes
O22 H222 N15 3_646 176.19(14) 0.822 2.024 2.845(6) yes
O9 H91 N4 4_565 174.46(14) 0.854 2.317 3.168(6) yes
O22 H221 N15 4_564 149.54(11) 0.816 2.424 3.154(6) yes
O24 H242 N5 4_565 169.21(15) 0.823 2.058 2.870(6) yes

loop_
_platon_squeeze_void_nr
_platon_squeeze_void_average_x
_platon_squeeze_void_average_y
_platon_squeeze_void_average_z
_platon_squeeze_void_volume
_platon_squeeze_void_count_electrons
_platon_squeeze_void_content
1 -0.015 0.500 0.000 97 23 ' '
2 0.066 0.000 0.500 97 23 ' '
